data_4331833
loop_
_publ_author_name
'Fielden, John'
'Sprott, Joanna'
'Long, De-Liang'
'K\"ogerler, Paul'
'Cronin, Leroy'

_publ_section_title
;
 Controlling Aggregation of Copper(II)-Based Coordination
 Compounds:&#x00A0; From Mononuclear to Dinuclear, Tetranuclear, and
 Polymeric Copper Complexes
;
_journal_issue 7
_journal_name_full 'Inorganic Chemistry'
_journal_page_first 2886
_journal_page_last 2895
_journal_paper_doi 10.1021/ic051647t
_journal_volume 45
_journal_year 2006
_chemical_formula_moiety '(C14 H34 N4 O4 Cu2 2+), 2(Cl O4 -), (C H4 O)'
_chemical_formula_sum 'C15 H38 Cl2 Cu2 N4 O13'
_chemical_formula_weight 680.47
_chemical_name_systematic
;
 ?
;
_space_group_IT_number 15
_symmetry_cell_setting monoclinic
_symmetry_space_group_name_Hall '-C 2yc'
_symmetry_space_group_name_H-M 'C 1 2/c 1'
_atom_sites_solution_hydrogens geom
_atom_sites_solution_primary direct
_atom_sites_solution_secondary difmap
_audit_creation_method SHELXL-97
_cell_angle_alpha 90.00
_cell_angle_beta 105.303(2)
_cell_angle_gamma 90.00
_cell_formula_units_Z 4
_cell_length_a 23.3788(7)
_cell_length_b 8.5014(3)
_cell_length_c 13.5422(4)
_cell_measurement_reflns_used 3529
_cell_measurement_temperature 293(2)
_cell_measurement_theta_max 30.0
_cell_measurement_theta_min 1.52
_cell_volume 2596.11(14)
_computing_cell_refinement 'HKL Scalepack (Otwinowski & Minor 1997)'
_computing_data_collection 'Collect (Nonius BV, 1997-2000)'
_computing_data_reduction 'HKL Denzo and Scalepack (Otwinowski & Minor 1997)'
_computing_molecular_graphics 'WinGX, (Farrugia, 1999)'
_computing_publication_material 'WinGX, (Farrugia, 1999)'
_computing_structure_refinement 'SHELXL-97 (Sheldrick, 1997)'
_computing_structure_solution 'SHELXL-97 (Sheldrick, 1997)'
_diffrn_ambient_temperature 293(2)
_diffrn_measured_fraction_theta_full 0.998
_diffrn_measured_fraction_theta_max 0.998
_diffrn_measurement_device_type 'Kappa CCD'
_diffrn_measurement_method '\w scan'
_diffrn_radiation_monochromator graphite
_diffrn_radiation_source 'fine-focus sealed tube'
_diffrn_radiation_type MoK\a
_diffrn_radiation_wavelength 0.71073
_diffrn_reflns_av_R_equivalents 0.0773
_diffrn_reflns_av_sigmaI/netI 0.0351
_diffrn_reflns_limit_h_max 27
_diffrn_reflns_limit_h_min -28
_diffrn_reflns_limit_k_max 10
_diffrn_reflns_limit_k_min 0
_diffrn_reflns_limit_l_max 16
_diffrn_reflns_limit_l_min 0
_diffrn_reflns_number 18051
_diffrn_reflns_theta_full 25.99
_diffrn_reflns_theta_max 25.99
_diffrn_reflns_theta_min 1.81
_diffrn_standards_decay_% none
_exptl_absorpt_coefficient_mu 1.913
_exptl_absorpt_correction_T_max 0.951
_exptl_absorpt_correction_T_min 1.066
_exptl_absorpt_correction_type empirical
_exptl_absorpt_process_details
;
R. H. Blessing, Acta Crystallogr., Sect A 1995, 51, 33-38.
;
_exptl_crystal_colour purple
_exptl_crystal_density_diffrn 1.741
_exptl_crystal_density_meas ?
_exptl_crystal_density_method 'not measured'
_exptl_crystal_description block
_exptl_crystal_F_000 1408
_exptl_crystal_size_max 0.20
_exptl_crystal_size_mid 0.18
_exptl_crystal_size_min 0.14
_refine_diff_density_max 0.91
_refine_diff_density_min -0.59
_refine_diff_density_rms 0.11
_refine_ls_extinction_coef 0.0005(2)
_refine_ls_extinction_expression Fc^*^=kFc[1+0.001xFc^2^\l^3^/sin(2\q)]^-1/4^
_refine_ls_extinction_method SHELXL
_refine_ls_goodness_of_fit_ref 1.146
_refine_ls_hydrogen_treatment mixed
_refine_ls_matrix_type full
_refine_ls_number_parameters 169
_refine_ls_number_reflns 2558
_refine_ls_number_restraints 0
_refine_ls_restrained_S_all 1.146
_refine_ls_R_factor_all 0.0698
_refine_ls_R_factor_gt 0.0563
_refine_ls_shift/su_max 0.001
_refine_ls_shift/su_mean 0.000
_refine_ls_structure_factor_coef Fsqd
_refine_ls_weighting_details 'calc w=1/[\s^2^(Fo^2^)+(0.0506P)^2^+22.9743P] where P=(Fo^2^+2Fc^2^)/3'
_refine_ls_weighting_scheme calc
_refine_ls_wR_factor_gt 0.1411
_refine_ls_wR_factor_ref 0.1474
_reflns_number_gt 2116
_reflns_number_total 2558
_reflns_threshold_expression >2sigma(I)
_cod_data_source_file ic051647tsup1.cif
_cod_data_source_block compound_2
_cod_depositor_comments
;
The following automatic conversions were performed:

'_exptl_crystal_density_meas' value 'none' was changed to '?' - the
value is perceived as not measured.

Automatic conversion script
Id: cif_fix_values 3008 2015-01-20 13:52:24Z robertas 
;
_cod_original_sg_symbol_H-M C2/c
_cod_database_code 4331833

loop_
_symmetry_equiv_pos_as_xyz
'x, y, z'
'-x, y, -z+1/2'
'x+1/2, y+1/2, z'
'-x+1/2, y+1/2, -z+1/2'
'-x, -y, -z'
'x, -y, z-1/2'
'-x+1/2, -y+1/2, -z'
'x+1/2, -y+1/2, z-1/2'

loop_
_atom_site_label
_atom_site_type_symbol
_atom_site_fract_x
_atom_site_fract_y
_atom_site_fract_z
_atom_site_U_iso_or_equiv
_atom_site_adp_type
_atom_site_occupancy
_atom_site_symmetry_multiplicity
_atom_site_calc_flag
_atom_site_refinement_flags
C1 C -0.1883(2) 0.0597(6) -0.0200(4) 0.0336(11) Uani 1 1 d .
H1 H -0.2145 0.1110 0.0161 0.040 Uiso 1 1 calc R
C2 C -0.2084(3) -0.1111(6) -0.0418(4) 0.0369(12) Uani 1 1 d .
H2A H -0.2007 -0.1677 0.0226 0.044 Uiso 1 1 calc R
H2B H -0.2509 -0.1126 -0.0722 0.044 Uiso 1 1 calc R
C3 C -0.1783(3) -0.1966(6) -0.1123(4) 0.0341(11) Uani 1 1 d .
H3 H -0.1984 -0.2975 -0.1315 0.041 Uiso 1 1 calc R
C4 C -0.1824(3) -0.1017(6) -0.2099(4) 0.0367(12) Uani 1 1 d .
H4A H -0.1590 -0.1536 -0.2497 0.044 Uiso 1 1 calc R
H4B H -0.2233 -0.1005 -0.2506 0.044 Uiso 1 1 calc R
C5 C -0.1609(3) 0.0666(6) -0.1891(3) 0.0310(11) Uani 1 1 d .
H5 H -0.1181 0.0660 -0.1568 0.037 Uiso 1 1 calc R
C6 C -0.1921(2) 0.1494(6) -0.1191(3) 0.0312(11) Uani 1 1 d .
H6A H -0.2335 0.1639 -0.1552 0.037 Uiso 1 1 calc R
H6B H -0.1746 0.2527 -0.1024 0.037 Uiso 1 1 calc R
C7 C 0.0235(3) -0.2974(6) -0.0051(5) 0.0441(14) Uani 1 1 d .
H7A H 0.0613 -0.3156 -0.0186 0.066 Uiso 1 1 calc R
H7B H -0.0063 -0.3582 -0.0518 0.066 Uiso 1 1 calc R
H7C H 0.0254 -0.3280 0.0639 0.066 Uiso 1 1 calc R
C8 C 0.0000 0.0352(12) 0.7500 0.064(3) Uani 1 2 d S
Cu Cu -0.06260(3) -0.04420(6) 0.00030(4) 0.0306(2) Uani 1 1 d .
N1 N -0.12667(19) 0.0600(5) 0.0483(3) 0.0322(9) Uani 1 1 d .
H1A H -0.1278 0.0144 0.1077 0.039 Uiso 1 1 calc R
H1B H -0.1160 0.1609 0.0624 0.039 Uiso 1 1 calc R
N2 N -0.1144(2) -0.2283(5) -0.0589(3) 0.0355(10) Uani 1 1 d .
H2C H -0.0979 -0.2768 -0.1037 0.043 Uiso 1 1 calc R
H2D H -0.1134 -0.2967 -0.0078 0.043 Uiso 1 1 calc R
O1 O -0.17182(18) 0.1433(4) -0.2862(2) 0.0383(9) Uani 1 1 d .
H1A H -0.1543 0.0966 -0.3225 0.057 Uiso 1 1 calc R
O2 O 0.00897(16) -0.1343(3) -0.0183(2) 0.0311(8) Uani 1 1 d .
O3 O 0.0284(4) 0.1274(9) 0.8182(5) 0.0421(19) Uani 0.50 1 d P
Cl Cl 0.11316(7) 0.52996(17) 0.81605(10) 0.0420(4) Uani 1 1 d .
O4 O 0.0803(3) 0.4039(7) 0.8431(4) 0.0719(15) Uani 1 1 d .
O5 O 0.0755(2) 0.6557(5) 0.7688(4) 0.0574(12) Uani 1 1 d .
O6 O 0.1468(2) 0.4721(5) 0.7487(3) 0.0521(11) Uani 1 1 d .
O7 O 0.1540(2) 0.5896(7) 0.9078(4) 0.0809(18) Uani 1 1 d .

loop_
_atom_site_aniso_label
_atom_site_aniso_U_11
_atom_site_aniso_U_22
_atom_site_aniso_U_33
_atom_site_aniso_U_23
_atom_site_aniso_U_13
_atom_site_aniso_U_12
C1 0.046(3) 0.036(3) 0.022(2) 0.002(2) 0.016(2) 0.005(2)
C2 0.048(3) 0.035(3) 0.029(3) 0.007(2) 0.014(2) -0.005(2)
C3 0.050(3) 0.025(2) 0.028(2) 0.006(2) 0.012(2) -0.005(2)
C4 0.062(4) 0.026(2) 0.024(2) -0.003(2) 0.014(2) -0.003(2)
C5 0.053(3) 0.025(2) 0.019(2) 0.0045(19) 0.016(2) 0.000(2)
C6 0.044(3) 0.029(2) 0.022(2) 0.002(2) 0.011(2) 0.002(2)
C7 0.068(4) 0.017(2) 0.057(4) 0.004(2) 0.034(3) 0.007(2)
C8 0.115(9) 0.054(6) 0.023(4) 0.000 0.018(5) 0.000
Cu 0.0518(4) 0.0190(3) 0.0280(3) -0.0001(2) 0.0227(3) 0.0004(3)
N1 0.045(3) 0.033(2) 0.0220(19) -0.0015(17) 0.0137(18) 0.0043(19)
N2 0.060(3) 0.022(2) 0.028(2) 0.0021(17) 0.017(2) 0.002(2)
O1 0.060(2) 0.037(2) 0.0196(16) 0.0056(15) 0.0147(16) 0.0006(18)
O2 0.051(2) 0.0134(15) 0.0313(18) 0.0012(14) 0.0148(16) 0.0045(15)
O3 0.058(5) 0.037(4) 0.021(3) 0.007(3) -0.008(3) -0.014(4)
Cl 0.0514(8) 0.0437(8) 0.0344(7) -0.0001(6) 0.0172(6) 0.0145(6)
O4 0.087(4) 0.067(3) 0.073(3) 0.025(3) 0.042(3) 0.007(3)
O5 0.055(3) 0.058(3) 0.064(3) 0.018(2) 0.023(2) 0.021(2)
O6 0.072(3) 0.046(2) 0.049(2) -0.007(2) 0.036(2) 0.008(2)
O7 0.075(4) 0.101(4) 0.056(3) -0.034(3) -0.002(3) 0.035(3)

loop_
_atom_type_symbol
_atom_type_description
_atom_type_scat_dispersion_real
_atom_type_scat_dispersion_imag
_atom_type_scat_source
C C 0.0033 0.0016 'International Tables Vol C Tables 4.2.6.8 and 6.1.1.4'
H H 0.0000 0.0000 'International Tables Vol C Tables 4.2.6.8 and 6.1.1.4'
Cl Cl 0.1484 0.1585 'International Tables Vol C Tables 4.2.6.8 and 6.1.1.4'
Cu Cu 0.3201 1.2651 'International Tables Vol C Tables 4.2.6.8 and 6.1.1.4'
N N 0.0061 0.0033 'International Tables Vol C Tables 4.2.6.8 and 6.1.1.4'
O O 0.0106 0.0060 'International Tables Vol C Tables 4.2.6.8 and 6.1.1.4'

loop_
_geom_angle_atom_site_label_1
_geom_angle_atom_site_label_2
_geom_angle_atom_site_label_3
_geom_angle
_geom_angle_site_symmetry_1
_geom_angle_site_symmetry_3
N1 C1 C6 111.5(4) . .
N1 C1 C2 108.5(4) . .
C6 C1 C2 111.2(4) . .
N1 C1 H1 108.5 . .
C6 C1 H1 108.5 . .
C2 C1 H1 108.5 . .
C3 C2 C1 114.0(4) . .
C3 C2 H2A 108.8 . .
C1 C2 H2A 108.8 . .
C3 C2 H2B 108.8 . .
C1 C2 H2B 108.8 . .
H2A C2 H2B 107.7 . .
N2 C3 C2 110.6(4) . .
N2 C3 C4 109.8(4) . .
C2 C3 C4 111.0(4) . .
N2 C3 H3 108.5 . .
C2 C3 H3 108.5 . .
C4 C3 H3 108.5 . .
C5 C4 C3 113.2(4) . .
C5 C4 H4A 108.9 . .
C3 C4 H4A 108.9 . .
C5 C4 H4B 108.9 . .
C3 C4 H4B 108.9 . .
H4A C4 H4B 107.7 . .
O1 C5 C6 111.5(4) . .
O1 C5 C4 106.8(4) . .
C6 C5 C4 111.3(4) . .
O1 C5 H5 109.1 . .
C6 C5 H5 109.1 . .
C4 C5 H5 109.1 . .
C5 C6 C1 113.2(4) . .
C5 C6 H6A 108.9 . .
C1 C6 H6A 108.9 . .
C5 C6 H6B 108.9 . .
C1 C6 H6B 108.9 . .
H6A C6 H6B 107.8 . .
O2 C7 H7A 109.5 . .
O2 C7 H7B 109.5 . .
H7A C7 H7B 109.5 . .
O2 C7 H7C 109.5 . .
H7A C7 H7C 109.5 . .
H7B C7 H7C 109.5 . .
O3 C8 O3 103.0(10) . 2_556
O2 Cu O2 76.79(14) . 5
O2 Cu N1 168.21(16) . .
O2 Cu N1 97.34(16) 5 .
O2 Cu N2 95.23(16) . .
O2 Cu N2 163.46(16) 5 .
N1 Cu N2 92.91(18) . .
O2 Cu Cu 38.70(10) . 5
O2 Cu Cu 38.09(10) 5 5
N1 Cu Cu 134.62(13) . 5
N2 Cu Cu 132.33(13) . 5
C1 N1 Cu 118.9(3) . .
C1 N1 H1A 107.6 . .
Cu N1 H1A 107.6 . .
C1 N1 H1B 107.6 . .
Cu N1 H1B 107.6 . .
H1A N1 H1B 107.0 . .
C3 N2 Cu 118.0(3) . .
C3 N2 H2C 107.8 . .
Cu N2 H2C 107.8 . .
C3 N2 H2D 107.8 . .
Cu N2 H2D 107.8 . .
H2C N2 H2D 107.1 . .
C5 O1 H1A 109.5 . .
C7 O2 Cu 124.0(3) . .
C7 O2 Cu 128.2(4) . 5
Cu O2 Cu 103.21(14) . 5
O4 Cl O5 111.6(3) . .
O4 Cl O6 109.2(3) . .
O5 Cl O6 110.4(3) . .
O4 Cl O7 108.8(4) . .
O5 Cl O7 108.2(3) . .
O6 Cl O7 108.5(3) . .

loop_
_geom_bond_atom_site_label_1
_geom_bond_atom_site_label_2
_geom_bond_distance
_geom_bond_site_symmetry_2
C1 N1 1.493(7) .
C1 C6 1.525(6) .
C1 C2 1.532(7) .
C1 H1 0.9800 .
C2 C3 1.513(7) .
C2 H2A 0.9700 .
C2 H2B 0.9700 .
C3 N2 1.503(7) .
C3 C4 1.530(7) .
C3 H3 0.9800 .
C4 C5 1.518(7) .
C4 H4A 0.9700 .
C4 H4B 0.9700 .
C5 O1 1.429(5) .
C5 C6 1.513(7) .
C5 H5 0.9800 .
C6 H6A 0.9700 .
C6 H6B 0.9700 .
C7 O2 1.428(6) .
C7 H7A 0.9600 .
C7 H7B 0.9600 .
C7 H7C 0.9600 .
C8 O3 1.259(9) .
C8 O3 1.259(9) 2_556
Cu O2 1.916(3) .
Cu O2 1.942(3) 5
Cu N1 1.991(4) .
Cu N2 2.011(4) .
Cu Cu 3.0241(13) 5
N1 H1A 0.9000 .
N1 H1B 0.9000 .
N2 H2C 0.9000 .
N2 H2D 0.9000 .
O1 H1A 0.8200 .
O2 Cu 1.942(3) 5
Cl O4 1.422(5) .
Cl O5 1.425(4) .
Cl O6 1.438(4) .
Cl O7 1.444(5) .
